data_7124635
loop_
_publ_author_name
'Tang, Baolei'
'Liu, Huapeng'
'Li, Feng'
'Wang, Yue'
'Zhang, Hongyu'

_publ_section_title
;
 Single-benzene solid emitters with lasing properties based on
 aggregation-induced emissions.
;
_journal_issue 39
_journal_name_full 'Chemical communications (Cambridge, England)'
_journal_page_first 6577
_journal_page_last 6580
_journal_paper_doi 10.1039/c6cc02616h
_journal_volume 52
_journal_year 2016
_chemical_formula_moiety 'C11 H12 F N O2'
_chemical_formula_sum 'C11 H12 F N O2'
_chemical_formula_weight 209.22
_space_group_IT_number 14
_space_group_name_Hall '-P 2ybc'
_space_group_name_H-M_alt 'P 1 21/c 1'
_symmetry_cell_setting monoclinic
_symmetry_space_group_name_Hall '-P 2ybc'
_symmetry_space_group_name_H-M 'P 1 21/c 1'
_atom_sites_solution_hydrogens geom
_atom_sites_solution_primary direct
_atom_sites_solution_secondary difmap
_audit_creation_method SHELXL-97
_audit_update_record
;
2016-03-24 deposited with the CCDC.
2016-04-15 downloaded from the CCDC.
;
_cell_angle_alpha 90.00
_cell_angle_beta 105.27(3)
_cell_angle_gamma 90.00
_cell_formula_units_Z 8
_cell_length_a 7.7034(15)
_cell_length_b 22.119(4)
_cell_length_c 12.573(3)
_cell_measurement_reflns_used 13856
_cell_measurement_temperature 293(2)
_cell_measurement_theta_max 27.46
_cell_measurement_theta_min 3.235
_cell_volume 2066.7(8)
_computing_structure_refinement 'SHELXL-97 (Sheldrick, 1997)'
_computing_structure_solution 'SHELXS-97 (Sheldrick, 1990)'
_diffrn_ambient_temperature 293(2)
_diffrn_measured_fraction_theta_full 0.996
_diffrn_measured_fraction_theta_max 0.996
_diffrn_measurement_device_type 'Rigaku RAXIS-RAPID'
_diffrn_measurement_method '\w scans'
_diffrn_radiation_monochromator graphite
_diffrn_radiation_source 'fine-focus sealed tube'
_diffrn_radiation_type MoK\a
_diffrn_radiation_wavelength 0.71073
_diffrn_reflns_av_R_equivalents 0.0350
_diffrn_reflns_av_sigmaI/netI 0.0297
_diffrn_reflns_limit_h_max 9
_diffrn_reflns_limit_h_min -9
_diffrn_reflns_limit_k_max 28
_diffrn_reflns_limit_k_min -28
_diffrn_reflns_limit_l_max 16
_diffrn_reflns_limit_l_min -16
_diffrn_reflns_number 20171
_diffrn_reflns_theta_full 27.48
_diffrn_reflns_theta_max 27.48
_diffrn_reflns_theta_min 3.23
_exptl_absorpt_coefficient_mu 0.105
_exptl_crystal_colour colorless
_exptl_crystal_density_diffrn 1.345
_exptl_crystal_density_method 'not measured'
_exptl_crystal_description block
_exptl_crystal_F_000 880
_exptl_crystal_size_max 0.506
_exptl_crystal_size_mid 0.442
_exptl_crystal_size_min 0.298
_refine_diff_density_max 0.194
_refine_diff_density_min -0.309
_refine_diff_density_rms 0.081
_refine_ls_extinction_method none
_refine_ls_goodness_of_fit_ref 0.979
_refine_ls_hydrogen_treatment mixed
_refine_ls_matrix_type full
_refine_ls_number_parameters 277
_refine_ls_number_reflns 4717
_refine_ls_number_restraints 0
_refine_ls_restrained_S_all 0.979
_refine_ls_R_factor_all 0.0714
_refine_ls_R_factor_gt 0.0486
_refine_ls_shift/su_max 0.001
_refine_ls_shift/su_mean 0.000
_refine_ls_structure_factor_coef Fsqd
_refine_ls_weighting_details 'calc w=1/[\s^2^(Fo^2^)+(0.0857P)^2^+0.0000P] where P=(Fo^2^+2Fc^2^)/3'
_refine_ls_weighting_scheme calc
_refine_ls_wR_factor_gt 0.1271
_refine_ls_wR_factor_ref 0.1391
_reflns_number_gt 3026
_reflns_number_total 4717
_reflns_threshold_expression >2sigma(I)
_cod_data_source_file c6cc02616h2.cif
_cod_data_source_block 2
_cod_original_cell_volume 2066.7(7)
_cod_original_sg_symbol_H-M P2(1)/c
_cod_database_code 7124635

loop_
_symmetry_equiv_pos_as_xyz
'x, y, z'
'-x, y+1/2, -z+1/2'
'-x, -y, -z'
'x, -y-1/2, z-1/2'

loop_
_atom_site_label
_atom_site_type_symbol
_atom_site_fract_x
_atom_site_fract_y
_atom_site_fract_z
_atom_site_U_iso_or_equiv
_atom_site_adp_type
_atom_site_occupancy
_atom_site_symmetry_multiplicity
_atom_site_calc_flag
_atom_site_refinement_flags
C30 C 0.0646(3) 0.18463(7) 0.06792(12) 0.0695(4) Uani 1 1 d .
H30A H 0.1770 0.1723 0.0553 0.104 Uiso 1 1 calc R
H30B H -0.0326 0.1717 0.0074 0.104 Uiso 1 1 calc R
H30C H 0.0519 0.1667 0.1350 0.104 Uiso 1 1 calc R
C26 C -0.0406(2) 0.28291(8) -0.01828(12) 0.0677(4) Uani 1 1 d .
H26A H -0.0311 0.3255 -0.0028 0.102 Uiso 1 1 calc R
H26B H -0.1647 0.2710 -0.0352 0.102 Uiso 1 1 calc R
H26C H 0.0066 0.2743 -0.0801 0.102 Uiso 1 1 calc R
C23 C 0.6594(2) 0.28192(7) 0.63831(12) 0.0588(4) Uani 1 1 d .
H23 H 0.7344 0.3069 0.6900 0.071 Uiso 1 1 calc R
C21 C 0.5326(2) 0.18298(7) 0.58702(12) 0.0615(4) Uani 1 1 d .
H21 H 0.5228 0.1425 0.6048 0.074 Uiso 1 1 calc R
C19 C 0.5634(2) 0.30463(6) 0.53641(12) 0.0538(3) Uani 1 1 d .
F18 F 0.73354(15) 0.20062(5) 0.76007(8) 0.0876(3) Uani 1 1 d .
C16 C 0.15519(19) 0.27818(7) 0.16676(11) 0.0524(3) Uani 1 1 d .
H16 H 0.1542 0.3202 0.1635 0.063 Uiso 1 1 calc R
C13 C 0.4396(2) 0.20601(6) 0.48627(12) 0.0534(3) Uani 1 1 d .
H13 H 0.3652 0.1803 0.4357 0.064 Uiso 1 1 calc R
N11 N 0.06086(16) 0.24974(6) 0.07710(9) 0.0549(3) Uani 1 1 d .
C10 C 0.3536(2) 0.29170(6) 0.34846(11) 0.0525(3) Uani 1 1 d .
C9 C 0.25331(19) 0.25328(7) 0.26296(11) 0.0533(3) Uani 1 1 d .
H9 H 0.2549 0.2116 0.2728 0.064 Uiso 1 1 calc R
O5 O 0.58018(19) 0.36343(5) 0.51701(9) 0.0794(4) Uani 1 1 d .
H5 H 0.5231 0.3714 0.4538 0.119 Uiso 1 1 calc R
O3 O 0.36299(17) 0.34790(5) 0.33441(9) 0.0750(3) Uani 1 1 d .
C2 C 0.45253(18) 0.26622(6) 0.45719(11) 0.0482(3) Uani 1 1 d .
C29 C 0.5067(3) 0.58326(7) 1.22304(14) 0.0745(5) Uani 1 1 d .
H29A H 0.5788 0.5873 1.1717 0.112 Uiso 1 1 calc R
H29B H 0.5726 0.5982 1.2939 0.112 Uiso 1 1 calc R
H29C H 0.3978 0.6061 1.1973 0.112 Uiso 1 1 calc R
C28 C 0.5388(3) 0.49160(9) 1.33835(13) 0.0817(5) Uani 1 1 d .
H28A H 0.4969 0.4506 1.3357 0.123 Uiso 1 1 calc R
H28B H 0.5016 0.5132 1.3948 0.123 Uiso 1 1 calc R
H28C H 0.6677 0.4919 1.3545 0.123 Uiso 1 1 calc R
C27 C -0.0689(2) 0.53147(7) 0.63864(11) 0.0607(4) Uani 1 1 d .
C25 C 0.1055(2) 0.55375(6) 0.81755(12) 0.0584(4) Uani 1 1 d .
H25 H 0.1686 0.5815 0.8690 0.070 Uiso 1 1 calc R
C22 C 0.0221(2) 0.57375(7) 0.71317(12) 0.0668(4) Uani 1 1 d .
H22 H 0.0269 0.6141 0.6936 0.080 Uiso 1 1 calc R
C20 C 0.36323(19) 0.48989(6) 1.14771(11) 0.0501(3) Uani 1 1 d .
H20 H 0.3417 0.4495 1.1606 0.060 Uiso 1 1 calc R
C17 C -0.0832(2) 0.47244(7) 0.66353(11) 0.0592(4) Uani 1 1 d .
H17 H -0.1477 0.4456 0.6108 0.071 Uiso 1 1 calc R
C15 C 0.0009(2) 0.45278(6) 0.76979(11) 0.0502(3) Uani 1 1 d .
C14 C 0.09932(18) 0.49361(6) 0.84944(10) 0.0459(3) Uani 1 1 d .
N12 N 0.46312(16) 0.52048(5) 1.23234(9) 0.0557(3) Uani 1 1 d .
C8 C 0.18677(18) 0.47130(6) 0.96231(10) 0.0482(3) Uani 1 1 d .
O7 O -0.01500(18) 0.39436(5) 0.79399(8) 0.0739(3) Uani 1 1 d .
H7 H 0.0323 0.3887 0.8597 0.111 Uiso 1 1 calc R
F6 F -0.15144(17) 0.55084(5) 0.53499(7) 0.0907(4) Uani 1 1 d .
O1 O 0.16837(16) 0.41607(4) 0.98263(8) 0.0689(3) Uani 1 1 d .
C24 C 0.6412(2) 0.22252(7) 0.66061(12) 0.0599(4) Uani 1 1 d .
C4 C 0.28810(18) 0.51086(6) 1.04356(10) 0.0490(3) Uani 1 1 d .
H4 H 0.3035 0.5510 1.0262 0.059 Uiso 1 1 calc R

loop_
_atom_site_aniso_label
_atom_site_aniso_U_11
_atom_site_aniso_U_22
_atom_site_aniso_U_33
_atom_site_aniso_U_23
_atom_site_aniso_U_13
_atom_site_aniso_U_12
C30 0.0782(12) 0.0669(10) 0.0600(9) -0.0141(7) 0.0121(8) -0.0132(8)
C26 0.0653(11) 0.0825(11) 0.0503(8) 0.0060(7) 0.0064(7) -0.0169(8)
C23 0.0530(9) 0.0647(9) 0.0532(8) -0.0128(7) 0.0042(7) 0.0011(7)
C21 0.0618(10) 0.0566(9) 0.0654(9) 0.0040(7) 0.0153(8) 0.0027(7)
C19 0.0529(9) 0.0497(8) 0.0558(8) -0.0094(6) 0.0088(7) 0.0009(6)
F18 0.0925(8) 0.0921(8) 0.0640(6) 0.0116(5) -0.0044(5) 0.0090(6)
C16 0.0483(8) 0.0581(8) 0.0509(7) -0.0061(6) 0.0132(6) -0.0073(6)
C13 0.0490(8) 0.0523(8) 0.0577(8) -0.0084(6) 0.0120(6) -0.0037(6)
N11 0.0551(7) 0.0621(7) 0.0460(6) -0.0051(5) 0.0105(5) -0.0108(6)
C10 0.0473(8) 0.0528(8) 0.0547(8) -0.0086(6) 0.0088(6) 0.0006(6)
C9 0.0526(9) 0.0539(8) 0.0519(8) -0.0080(6) 0.0112(6) -0.0047(6)
O5 0.0980(10) 0.0494(6) 0.0710(7) -0.0087(5) -0.0128(7) -0.0079(6)
O3 0.0875(9) 0.0492(6) 0.0705(7) -0.0039(5) -0.0104(6) -0.0027(5)
C2 0.0430(8) 0.0484(7) 0.0522(7) -0.0087(5) 0.0112(6) 0.0019(6)
C29 0.0826(12) 0.0650(10) 0.0702(10) -0.0130(8) 0.0099(9) -0.0166(9)
C28 0.0834(13) 0.0923(13) 0.0536(9) 0.0049(8) -0.0099(8) -0.0099(10)
C27 0.0647(10) 0.0669(10) 0.0443(7) 0.0012(6) 0.0030(7) -0.0004(8)
C25 0.0655(10) 0.0511(8) 0.0519(8) -0.0054(6) 0.0040(7) -0.0064(7)
C22 0.0814(12) 0.0535(8) 0.0568(8) 0.0055(7) 0.0030(8) -0.0060(8)
C20 0.0464(8) 0.0506(8) 0.0515(7) -0.0060(6) 0.0095(6) 0.0000(6)
C17 0.0653(10) 0.0601(9) 0.0478(7) -0.0119(6) 0.0068(7) -0.0043(7)
C15 0.0547(8) 0.0460(7) 0.0490(7) -0.0077(5) 0.0120(6) -0.0002(6)
C14 0.0454(8) 0.0461(7) 0.0456(7) -0.0063(5) 0.0108(6) 0.0008(6)
N12 0.0533(8) 0.0605(7) 0.0485(6) -0.0044(5) 0.0049(5) -0.0053(6)
C8 0.0482(8) 0.0474(7) 0.0480(7) -0.0049(5) 0.0108(6) 0.0042(6)
O7 0.1037(10) 0.0489(6) 0.0592(6) -0.0066(5) 0.0041(6) -0.0136(6)
F6 0.1153(9) 0.0887(7) 0.0504(5) 0.0086(4) -0.0094(5) -0.0046(6)
O1 0.0903(8) 0.0460(6) 0.0582(6) -0.0004(4) -0.0021(5) -0.0022(5)
C24 0.0533(9) 0.0720(10) 0.0510(8) 0.0009(7) 0.0078(7) 0.0093(7)
C4 0.0499(8) 0.0493(7) 0.0462(7) -0.0033(5) 0.0101(6) 0.0014(6)

loop_
_atom_type_symbol
_atom_type_description
_atom_type_scat_dispersion_real
_atom_type_scat_dispersion_imag
_atom_type_scat_source
C C 0.0033 0.0016 'International Tables Vol C Tables 4.2.6.8 and 6.1.1.4'
H H 0.0000 0.0000 'International Tables Vol C Tables 4.2.6.8 and 6.1.1.4'
N N 0.0061 0.0033 'International Tables Vol C Tables 4.2.6.8 and 6.1.1.4'
O O 0.0106 0.0060 'International Tables Vol C Tables 4.2.6.8 and 6.1.1.4'
F F 0.0171 0.0103 'International Tables Vol C Tables 4.2.6.8 and 6.1.1.4'

loop_
_geom_angle_atom_site_label_1
_geom_angle_atom_site_label_2
_geom_angle_atom_site_label_3
_geom_angle
C24 C23 C19 118.68(13)
C13 C21 C24 117.22(14)
O5 C19 C23 117.74(13)
O5 C19 C2 121.78(13)
C23 C19 C2 120.49(13)
N11 C16 C9 127.85(14)
C21 C13 C2 122.64(13)
C16 N11 C30 121.46(13)
C16 N11 C26 121.24(13)
C30 N11 C26 117.18(12)
O3 C10 C9 121.42(14)
O3 C10 C2 117.87(12)
C9 C10 C2 120.71(13)
C16 C9 C10 119.45(14)
C13 C2 C19 117.53(13)
C13 C2 C10 123.26(12)
C19 C2 C10 119.19(13)
C17 C27 F6 118.64(13)
C17 C27 C22 123.72(14)
F6 C27 C22 117.62(14)
C22 C25 C14 122.65(13)
C25 C22 C27 117.22(14)
N12 C20 C4 127.38(13)
C27 C17 C15 118.51(13)
O7 C15 C17 118.13(12)
O7 C15 C14 121.31(12)
C17 C15 C14 120.55(12)
C25 C14 C15 117.33(12)
C25 C14 C8 123.40(12)
C15 C14 C8 119.25(12)
C20 N12 C29 121.76(12)
C20 N12 C28 121.34(13)
C29 N12 C28 116.87(13)
O1 C8 C4 121.49(12)
O1 C8 C14 117.87(11)
C4 C8 C14 120.64(12)
F18 C24 C23 118.60(14)
F18 C24 C21 117.99(14)
C23 C24 C21 123.41(14)
C20 C4 C8 119.76(13)

loop_
_geom_bond_atom_site_label_1
_geom_bond_atom_site_label_2
_geom_bond_distance
C30 N11 1.445(2)
C26 N11 1.447(2)
C23 C24 1.358(2)
C23 C19 1.393(2)
C21 C13 1.378(2)
C21 C24 1.383(2)
C19 O5 1.3359(17)
C19 C2 1.4125(19)
F18 C24 1.3550(17)
C16 N11 1.3279(18)
C16 C9 1.362(2)
C13 C2 1.3914(19)
C10 O3 1.2603(17)
C10 C9 1.4272(19)
C10 C2 1.490(2)
C29 N12 1.4408(19)
C28 N12 1.454(2)
C27 C17 1.354(2)
C27 F6 1.3600(17)
C27 C22 1.378(2)
C25 C22 1.374(2)
C25 C14 1.3937(18)
C20 N12 1.3231(17)
C20 C4 1.3660(19)
C17 C15 1.392(2)
C15 O7 1.3406(16)
C15 C14 1.4118(18)
C14 C8 1.4859(18)
C8 O1 1.2636(16)
C8 C4 1.4138(18)
